data_4103589
loop_
_publ_author_name
'Jes\'us Campos'
'Ana C. Esqueda'
'Joaqu\'in L\'opez-Serrano'
'Luis S\'anchez'
'Fernando P. Cossio'
'Abel de Cozar'
'Eleuterio \'Alvarez'
'Celia Maya'
'Ernesto Carmona'

_publ_contact_author
;
        Celia M. Maya 
        Instituto de Investigaciones Qu\'imicas
        CSIC-Universidad de Sevilla
        Am\'erico Vespucio, 49
        Isla de la Cartuja 
        41092 SEVILLA
        Spain
;
_publ_contact_author_email maya@us.es
_publ_contact_author_fax '34 954460565'
_publ_contact_author_phone '34 954489554'
_publ_section_title
;
 A Cationic Rh(III) Complex That Efficiently Catalyzes Hydrogen Isotope
 Exchange in Hydrosilanes
;
_journal_name_full 'Journal of the American Chemical Society'
_journal_page_first 16765
_journal_page_last 16767
_journal_paper_doi 10.1021/ja108521b
_journal_volume 132
_journal_year 2010
_chemical_formula_moiety 'C27 H35 P Rh, F6 Sb'
_chemical_formula_sum 'C27 H35 F6 P Rh Sb'
_chemical_formula_weight 729.18
_chemical_name_systematic
; 
 ? 
;
_space_group_IT_number 29
_symmetry_cell_setting orthorhombic
_symmetry_space_group_name_Hall 'P 2c -2ac'
_symmetry_space_group_name_H-M 'P c a 21'
_atom_sites_solution_hydrogens geom
_atom_sites_solution_primary direct
_atom_sites_solution_secondary difmap
_audit_creation_method SHELXL-97
_cell_angle_alpha 90.00
_cell_angle_beta 90.00
_cell_angle_gamma 90.00
_cell_formula_units_Z 4
_cell_length_a 25.6591(13)
_cell_length_b 7.8808(4)
_cell_length_c 13.9773(8)
_cell_measurement_reflns_used 7660
_cell_measurement_temperature 173(2)
_cell_measurement_theta_max 26.23
_cell_measurement_theta_min 2.58
_cell_volume 2826.4(3)
_computing_cell_refinement 'Bruker (2006). APEX 2. Version 2.1.'
_computing_data_collection 'Bruker (2006). APEX 2. Version 2.1.'
_computing_data_reduction 'Bruker (2006). APEX 2. Version 2.1.'
_computing_molecular_graphics 'XP, SHELXTL v. 6.14 (Bruker, 2003)'
_computing_publication_material 'XCIF, SHELXTL v. 6.14 (Bruker, 2003)'
_computing_structure_refinement 'XL, SHELXTL v. 6.14 (Bruker, 2003)'
_computing_structure_solution 'Bruker (2006). APEX 2. Version 2.1.'
_diffrn_ambient_temperature 173(2)
_diffrn_detector_area_resol_mean 8.26
_diffrn_measured_fraction_theta_full 0.994
_diffrn_measured_fraction_theta_max 0.994
_diffrn_measurement_device_type
;
 Bruker-Nonius X8kappa APEX II CCD area detector'
;
_diffrn_measurement_method 'phi and omega scans with narrow frames'
_diffrn_radiation_monochromator graphite
_diffrn_radiation_source 'fine-focus sealed tube'
_diffrn_radiation_type MoK\a
_diffrn_radiation_wavelength 0.71073
_diffrn_reflns_av_R_equivalents 0.0694
_diffrn_reflns_av_sigmaI/netI 0.0392
_diffrn_reflns_limit_h_max 36
_diffrn_reflns_limit_h_min -33
_diffrn_reflns_limit_k_max 11
_diffrn_reflns_limit_k_min -10
_diffrn_reflns_limit_l_max 11
_diffrn_reflns_limit_l_min -19
_diffrn_reflns_number 49284
_diffrn_reflns_theta_full 30.63
_diffrn_reflns_theta_max 30.63
_diffrn_reflns_theta_min 2.58
_diffrn_standards_decay_% 0
_exptl_absorpt_coefficient_mu 1.650
_exptl_absorpt_correction_T_max 0.8793
_exptl_absorpt_correction_T_min 0.7445
_exptl_absorpt_correction_type multi-scan
_exptl_absorpt_process_details
;
 SADABS, Bruker (2006). APEX 2. Version 2.1. Bruker Analytical
 X-ray Solutions, Madison, Wisconsin, USA.
;
_exptl_crystal_colour yellow
_exptl_crystal_density_diffrn 1.714
_exptl_crystal_density_method 'not measured'
_exptl_crystal_description plate
_exptl_crystal_F_000 1448
_exptl_crystal_size_max 0.19
_exptl_crystal_size_mid 0.14
_exptl_crystal_size_min 0.08
_refine_diff_density_max 1.508
_refine_diff_density_min -0.862
_refine_diff_density_rms 0.115
_refine_ls_abs_structure_details 'Flack H D (1983), Acta Cryst. A39, 876-881'
_refine_ls_abs_structure_Flack 0.27(3)
_refine_ls_extinction_method none
_refine_ls_goodness_of_fit_ref 1.055
_refine_ls_hydrogen_treatment mixed
_refine_ls_matrix_type full
_refine_ls_number_parameters 341
_refine_ls_number_reflns 6139
_refine_ls_number_restraints 0
_refine_ls_restrained_S_all 1.058
_refine_ls_R_factor_all 0.0606
_refine_ls_R_factor_gt 0.0333
_refine_ls_shift/su_max 0.001
_refine_ls_shift/su_mean 0.000
_refine_ls_structure_factor_coef Fsqd
_refine_ls_weighting_details 'calc w=1/[\s^2^(Fo^2^)+(0.0213P)^2^+4.2734P] where P=(Fo^2^+2Fc^2^)/3'
_refine_ls_weighting_scheme calc
_refine_ls_wR_factor_gt 0.0608
_refine_ls_wR_factor_ref 0.0700
_reflns_number_gt 4714
_reflns_number_total 6139
_reflns_threshold_expression >2sigma(I)
_cod_data_source_file ja108521b_si_002.cif
_cod_data_source_block ea11309x
_cod_database_code 4103589

loop_
_symmetry_equiv_pos_as_xyz
'x, y, z'
'-x, -y, z+1/2'
'x+1/2, -y, z'
'-x+1/2, y, z+1/2'

loop_
_atom_site_label
_atom_site_type_symbol
_atom_site_fract_x
_atom_site_fract_y
_atom_site_fract_z
_atom_site_U_iso_or_equiv
_atom_site_adp_type
_atom_site_occupancy
_atom_site_symmetry_multiplicity
_atom_site_calc_flag
_atom_site_refinement_flags
Rh1 Rh 0.386378(14) 0.38986(4) 1.01758(3) 0.01912(7) Uani 1 1 d .
P1 P 0.35144(5) 0.37614(17) 0.86935(10) 0.0203(2) Uani 1 1 d .
C1 C 0.41132(19) 0.1894(6) 1.1185(4) 0.0258(10) Uani 1 1 d .
C2 C 0.4236(2) 0.3516(7) 1.1582(4) 0.0274(12) Uani 1 1 d .
C3 C 0.3755(2) 0.4431(6) 1.1708(4) 0.0273(11) Uani 1 1 d .
C4 C 0.3341(2) 0.3390(7) 1.1360(4) 0.0271(11) Uani 1 1 d .
C5 C 0.35660(19) 0.1806(6) 1.1043(4) 0.0257(10) Uani 1 1 d .
C6 C 0.4502(2) 0.0538(7) 1.0971(5) 0.0352(13) Uani 1 1 d .
H6A H 0.4558 -0.0155 1.1545 0.053 Uiso 1 1 calc R
H6B H 0.4833 0.1059 1.0777 0.053 Uiso 1 1 calc R
H6C H 0.4372 -0.0182 1.0452 0.053 Uiso 1 1 calc R
C7 C 0.4762(2) 0.4101(8) 1.1880(4) 0.0379(13) Uani 1 1 d .
H7A H 0.4851 0.3592 1.2498 0.057 Uiso 1 1 calc R
H7B H 0.4762 0.5340 1.1939 0.057 Uiso 1 1 calc R
H7C H 0.5019 0.3756 1.1399 0.057 Uiso 1 1 calc R
C8 C 0.3697(2) 0.6131(8) 1.2177(4) 0.0421(14) Uani 1 1 d .
H8A H 0.3392 0.6715 1.1910 0.063 Uiso 1 1 calc R
H8B H 0.4010 0.6811 1.2059 0.063 Uiso 1 1 calc R
H8C H 0.3650 0.5978 1.2867 0.063 Uiso 1 1 calc R
C9 C 0.2768(2) 0.3774(8) 1.1428(4) 0.0400(13) Uani 1 1 d .
H9A H 0.2634 0.3365 1.2043 0.060 Uiso 1 1 calc R
H9B H 0.2583 0.3205 1.0905 0.060 Uiso 1 1 calc R
H9C H 0.2714 0.5002 1.1381 0.060 Uiso 1 1 calc R
C10 C 0.3261(2) 0.0255(7) 1.0729(5) 0.0409(15) Uani 1 1 d .
H10A H 0.3481 -0.0459 1.0322 0.061 Uiso 1 1 calc R
H10B H 0.2952 0.0613 1.0370 0.061 Uiso 1 1 calc R
H10C H 0.3152 -0.0392 1.1294 0.061 Uiso 1 1 calc R
C11 C 0.4134(2) 0.6242(7) 0.9592(4) 0.0294(11) Uani 1 1 d D
H11A H 0.4327(17) 0.708(5) 0.991(3) 0.035 Uiso 1 1 d D
H11B H 0.3847(12) 0.672(6) 0.928(3) 0.035 Uiso 1 1 d D
C12 C 0.44611(18) 0.4927(6) 0.9206(4) 0.0271(10) Uani 1 1 d D
C13 C 0.5002(2) 0.4825(8) 0.9419(4) 0.0425(16) Uani 1 1 d D
H13 H 0.5166 0.5722 0.9759 0.051 Uiso 1 1 calc R
C14 C 0.5285(2) 0.3453(10) 0.9141(5) 0.0536(18) Uani 1 1 d .
H14 H 0.5646 0.3400 0.9289 0.064 Uiso 1 1 calc R
C15 C 0.5055(2) 0.2134(9) 0.8645(5) 0.0511(18) Uani 1 1 d .
H15 H 0.5267 0.1207 0.8454 0.061 Uiso 1 1 calc R
C16 C 0.4535(2) 0.2093(8) 0.8412(4) 0.0409(14) Uani 1 1 d .
C17 C 0.42075(18) 0.3527(7) 0.8707(4) 0.0240(11) Uani 1 1 d D
C18 C 0.4310(3) 0.0602(8) 0.7878(5) 0.0549(19) Uani 1 1 d .
H18A H 0.4592 -0.0159 0.7680 0.082 Uiso 1 1 calc R
H18B H 0.4123 0.1008 0.7310 0.082 Uiso 1 1 calc R
H18C H 0.4068 -0.0013 0.8295 0.082 Uiso 1 1 calc R
C19 C 0.3158(2) 0.1901(6) 0.8288(5) 0.0377(13) Uani 1 1 d .
H19A H 0.3209 0.1755 0.7598 0.057 Uiso 1 1 calc R
H19B H 0.2786 0.2051 0.8421 0.057 Uiso 1 1 calc R
H19C H 0.3286 0.0895 0.8625 0.057 Uiso 1 1 calc R
C20 C 0.32828(18) 0.5503(6) 0.7948(4) 0.0236(10) Uani 1 1 d .
C21 C 0.28796(19) 0.6554(6) 0.8314(4) 0.0290(11) Uani 1 1 d .
C22 C 0.2715(2) 0.7903(7) 0.7739(5) 0.0360(14) Uani 1 1 d .
H22 H 0.2444 0.8620 0.7963 0.043 Uiso 1 1 calc R
C23 C 0.2929(2) 0.8216(7) 0.6878(5) 0.0433(16) Uani 1 1 d .
H23 H 0.2818 0.9176 0.6521 0.052 Uiso 1 1 calc R
C24 C 0.3311(2) 0.7156(7) 0.6504(4) 0.0354(13) Uani 1 1 d .
H24 H 0.3451 0.7373 0.5886 0.043 Uiso 1 1 calc R
C25 C 0.34897(19) 0.5769(6) 0.7037(4) 0.0269(11) Uani 1 1 d .
C26 C 0.2632(2) 0.6244(7) 0.9267(5) 0.0418(12) Uani 1 1 d .
H26A H 0.2895 0.6359 0.9772 0.063 Uiso 1 1 calc R
H26B H 0.2486 0.5096 0.9283 0.063 Uiso 1 1 calc R
H26C H 0.2353 0.7074 0.9372 0.063 Uiso 1 1 calc R
C27 C 0.3883(2) 0.4622(8) 0.6581(4) 0.0422(14) Uani 1 1 d .
H27A H 0.4200 0.4597 0.6972 0.063 Uiso 1 1 calc R
H27B H 0.3968 0.5045 0.5940 0.063 Uiso 1 1 calc R
H27C H 0.3739 0.3473 0.6531 0.063 Uiso 1 1 calc R
Sb1 Sb 0.362629(14) 0.12185(4) 0.42448(3) 0.03332(9) Uani 1 1 d .
F1 F 0.35936(18) -0.1139(4) 0.4250(5) 0.0700(11) Uani 1 1 d .
F2 F 0.36601(19) 0.3582(4) 0.4227(5) 0.0782(12) Uani 1 1 d .
F3 F 0.3108(2) 0.1305(6) 0.5148(5) 0.108(2) Uani 1 1 d .
F4 F 0.4127(2) 0.1125(6) 0.5197(5) 0.0862(15) Uani 1 1 d .
F5 F 0.41547(17) 0.1142(6) 0.3335(4) 0.0760(15) Uani 1 1 d .
F6 F 0.31368(18) 0.1311(6) 0.3256(4) 0.0790(16) Uani 1 1 d .

loop_
_atom_site_aniso_label
_atom_site_aniso_U_11
_atom_site_aniso_U_22
_atom_site_aniso_U_33
_atom_site_aniso_U_23
_atom_site_aniso_U_13
_atom_site_aniso_U_12
Rh1 0.02069(16) 0.01929(13) 0.01739(15) 0.0012(2) 0.00014(18) -0.00056(14)
P1 0.0212(6) 0.0209(5) 0.0188(6) 0.0013(5) -0.0021(5) -0.0009(5)
C1 0.029(3) 0.028(2) 0.020(2) 0.008(2) 0.001(2) -0.001(2)
C2 0.032(3) 0.027(3) 0.023(3) -0.001(2) -0.003(2) 0.002(2)
C3 0.033(3) 0.028(2) 0.020(2) -0.0004(19) 0.004(2) -0.003(2)
C4 0.027(3) 0.037(3) 0.018(2) 0.003(2) 0.006(2) -0.001(2)
C5 0.031(3) 0.024(2) 0.022(2) 0.0051(19) 0.002(2) -0.0023(19)
C6 0.036(3) 0.031(3) 0.039(3) 0.003(2) -0.001(3) 0.008(2)
C7 0.036(3) 0.049(3) 0.030(3) -0.004(3) -0.009(3) -0.001(3)
C8 0.057(4) 0.039(3) 0.030(3) -0.009(3) 0.001(3) 0.006(3)
C9 0.031(3) 0.054(3) 0.035(3) 0.008(3) 0.011(2) 0.009(3)
C10 0.046(4) 0.030(3) 0.047(4) 0.010(3) -0.002(3) -0.015(2)
C11 0.036(3) 0.024(2) 0.029(3) 0.003(2) -0.010(2) -0.009(2)
C12 0.021(2) 0.040(3) 0.020(2) 0.011(2) 0.000(2) -0.0076(18)
C13 0.024(3) 0.077(4) 0.027(4) 0.013(3) 0.000(2) -0.016(3)
C14 0.023(3) 0.105(5) 0.034(3) 0.019(4) 0.001(3) 0.010(3)
C15 0.040(3) 0.080(5) 0.034(3) 0.016(3) 0.013(3) 0.037(3)
C16 0.048(3) 0.048(3) 0.027(3) 0.004(3) 0.010(3) 0.022(3)
C17 0.017(2) 0.034(3) 0.021(2) 0.001(2) -0.002(2) 0.005(2)
C18 0.072(5) 0.043(4) 0.049(4) -0.013(3) 0.012(4) 0.021(3)
C19 0.047(3) 0.028(3) 0.038(3) 0.001(2) -0.012(3) -0.013(2)
C20 0.021(2) 0.026(2) 0.023(3) 0.001(2) -0.007(2) -0.0011(18)
C21 0.024(2) 0.030(3) 0.033(3) 0.002(2) -0.008(2) -0.0014(19)
C22 0.034(3) 0.027(3) 0.047(4) 0.001(2) -0.016(3) 0.003(2)
C23 0.050(4) 0.027(3) 0.053(4) 0.015(3) -0.024(3) -0.004(3)
C24 0.039(3) 0.040(3) 0.028(3) 0.015(2) -0.010(2) -0.014(2)
C25 0.023(2) 0.032(3) 0.026(3) 0.006(2) -0.007(2) -0.0066(19)
C26 0.037(3) 0.048(3) 0.041(3) 0.004(3) 0.005(3) 0.018(3)
C27 0.044(4) 0.055(4) 0.027(3) 0.000(3) 0.009(3) 0.001(3)
Sb1 0.0358(2) 0.03301(17) 0.03111(19) 0.0071(2) 0.00303(18) 0.00474(15)
F1 0.099(3) 0.0398(18) 0.071(3) 0.004(3) 0.000(3) 0.006(2)
F2 0.120(3) 0.0355(18) 0.079(3) 0.005(2) -0.011(3) 0.000(2)
F3 0.110(4) 0.102(4) 0.111(5) 0.052(4) 0.076(4) 0.051(3)
F4 0.103(4) 0.092(3) 0.063(3) 0.007(4) -0.036(4) 0.021(3)
F5 0.068(3) 0.101(4) 0.058(3) 0.040(3) 0.030(3) 0.032(3)
F6 0.061(3) 0.093(4) 0.083(4) 0.025(3) -0.035(3) -0.011(2)

loop_
_atom_type_symbol
_atom_type_description
_atom_type_scat_dispersion_real
_atom_type_scat_dispersion_imag
_atom_type_scat_source
C C 0.0033 0.0016 'International Tables Vol C Tables 4.2.6.8 and 6.1.1.4'
H H 0.0000 0.0000 'International Tables Vol C Tables 4.2.6.8 and 6.1.1.4'
F F 0.0171 0.0103 'International Tables Vol C Tables 4.2.6.8 and 6.1.1.4'
P P 0.1023 0.0942 'International Tables Vol C Tables 4.2.6.8 and 6.1.1.4'
Rh Rh -1.1178 0.9187 'International Tables Vol C Tables 4.2.6.8 and 6.1.1.4'
Sb Sb -0.5866 1.5461 'International Tables Vol C Tables 4.2.6.8 and 6.1.1.4'

loop_
_geom_angle_atom_site_label_1
_geom_angle_atom_site_label_2
_geom_angle_atom_site_label_3
_geom_angle
C11 Rh1 C4 130.8(2)
C11 Rh1 C5 168.2(2)
C4 Rh1 C5 38.75(19)
C11 Rh1 C3 104.4(2)
C4 Rh1 C3 38.1(2)
C5 Rh1 C3 63.85(19)
C11 Rh1 C12 38.72(19)
C4 Rh1 C12 165.8(2)
C5 Rh1 C12 149.69(18)
C3 Rh1 C12 128.1(2)
C11 Rh1 C2 108.6(2)
C4 Rh1 C2 64.0(2)
C5 Rh1 C2 63.5(2)
C3 Rh1 C2 38.17(19)
C12 Rh1 C2 107.3(2)
C11 Rh1 C1 140.13(19)
C4 Rh1 C1 63.9(2)
C5 Rh1 C1 37.67(17)
C3 Rh1 C1 63.40(19)
C12 Rh1 C1 117.00(18)
C2 Rh1 C1 37.73(19)
C11 Rh1 C17 68.7(2)
C4 Rh1 C17 156.03(19)
C5 Rh1 C17 122.99(19)
C3 Rh1 C17 163.99(19)
C12 Rh1 C17 38.20(19)
C2 Rh1 C17 128.63(16)
C1 Rh1 C17 112.01(19)
C11 Rh1 P1 79.62(14)
C4 Rh1 P1 116.47(16)
C5 Rh1 P1 109.51(14)
C3 Rh1 P1 148.34(15)
C12 Rh1 P1 74.30(14)
C2 Rh1 P1 169.10(14)
C1 Rh1 P1 131.68(14)
C17 Rh1 P1 46.68(13)
C17 P1 C19 114.9(3)
C17 P1 C20 114.1(2)
C19 P1 C20 105.3(2)
C17 P1 Rh1 66.47(18)
C19 P1 Rh1 121.6(2)
C20 P1 Rh1 128.13(17)
C5 C1 C2 108.4(4)
C5 C1 C6 126.8(5)
C2 C1 C6 124.8(5)
C5 C1 Rh1 70.1(3)
C2 C1 Rh1 70.9(3)
C6 C1 Rh1 125.3(4)
C1 C2 C3 107.8(5)
C1 C2 C7 126.0(5)
C3 C2 C7 126.1(5)
C1 C2 Rh1 71.3(3)
C3 C2 Rh1 70.7(3)
C7 C2 Rh1 126.9(4)
C4 C3 C2 108.0(5)
C4 C3 C8 126.0(5)
C2 C3 C8 125.9(5)
C4 C3 Rh1 69.7(3)
C2 C3 Rh1 71.2(3)
C8 C3 Rh1 127.5(4)
C3 C4 C5 107.7(4)
C3 C4 C9 126.2(5)
C5 C4 C9 125.7(5)
C3 C4 Rh1 72.1(3)
C5 C4 Rh1 71.3(3)
C9 C4 Rh1 128.0(4)
C1 C5 C4 108.1(4)
C1 C5 C10 126.2(5)
C4 C5 C10 125.4(5)
C1 C5 Rh1 72.2(3)
C4 C5 Rh1 70.0(3)
C10 C5 Rh1 128.9(4)
C1 C6 H6A 109.5
C1 C6 H6B 109.5
H6A C6 H6B 109.5
C1 C6 H6C 109.5
H6A C6 H6C 109.5
H6B C6 H6C 109.5
C2 C7 H7A 109.5
C2 C7 H7B 109.5
H7A C7 H7B 109.5
C2 C7 H7C 109.5
H7A C7 H7C 109.5
H7B C7 H7C 109.5
C3 C8 H8A 109.5
C3 C8 H8B 109.5
H8A C8 H8B 109.5
C3 C8 H8C 109.5
H8A C8 H8C 109.5
H8B C8 H8C 109.5
C4 C9 H9A 109.5
C4 C9 H9B 109.5
H9A C9 H9B 109.5
C4 C9 H9C 109.5
H9A C9 H9C 109.5
H9B C9 H9C 109.5
C5 C10 H10A 109.5
C5 C10 H10B 109.5
H10A C10 H10B 109.5
C5 C10 H10C 109.5
H10A C10 H10C 109.5
H10B C10 H10C 109.5
C12 C11 Rh1 73.1(3)
C12 C11 H11A 112(3)
Rh1 C11 H11A 127(3)
C12 C11 H11B 125(4)
Rh1 C11 H11B 106(3)
H11A C11 H11B 111(4)
C13 C12 C11 122.1(5)
C13 C12 C17 119.6(5)
C11 C12 C17 117.6(4)
C13 C12 Rh1 122.0(4)
C11 C12 Rh1 68.2(3)
C17 C12 Rh1 72.9(3)
C14 C13 C12 120.4(6)
C14 C13 H13 119.8
C12 C13 H13 119.8
C13 C14 C15 120.9(5)
C13 C14 H14 119.6
C15 C14 H14 119.6
C16 C15 C14 123.5(6)
C16 C15 H15 118.3
C14 C15 H15 118.3
C15 C16 C17 118.1(6)
C15 C16 C18 120.5(6)
C17 C16 C18 121.4(5)
C12 C17 C16 117.5(4)
C12 C17 P1 111.8(4)
C16 C17 P1 130.2(4)
C12 C17 Rh1 68.9(3)
C16 C17 Rh1 125.5(4)
P1 C17 Rh1 66.85(17)
C16 C18 H18A 109.5
C16 C18 H18B 109.5
H18A C18 H18B 109.5
C16 C18 H18C 109.5
H18A C18 H18C 109.5
H18B C18 H18C 109.5
P1 C19 H19A 109.5
P1 C19 H19B 109.5
H19A C19 H19B 109.5
P1 C19 H19C 109.5
H19A C19 H19C 109.5
H19B C19 H19C 109.5
C25 C20 C21 121.2(5)
C25 C20 P1 120.7(4)
C21 C20 P1 118.1(4)
C22 C21 C20 117.2(5)
C22 C21 C26 120.5(5)
C20 C21 C26 122.3(5)
C23 C22 C21 122.0(5)
C23 C22 H22 119.0
C21 C22 H22 119.0
C22 C23 C24 121.0(5)
C22 C23 H23 119.5
C24 C23 H23 119.5
C23 C24 C25 120.0(6)
C23 C24 H24 120.0
C25 C24 H24 120.0
C20 C25 C24 118.6(5)
C20 C25 C27 123.7(5)
C24 C25 C27 117.7(5)
C21 C26 H26A 109.5
C21 C26 H26B 109.5
H26A C26 H26B 109.5
C21 C26 H26C 109.5
H26A C26 H26C 109.5
H26B C26 H26C 109.5
C25 C27 H27A 109.5
C25 C27 H27B 109.5
H27A C27 H27B 109.5
C25 C27 H27C 109.5
H27A C27 H27C 109.5
H27B C27 H27C 109.5
F3 Sb1 F4 90.6(3)
F3 Sb1 F5 179.6(3)
F4 Sb1 F5 89.1(2)
F3 Sb1 F1 90.1(2)
F4 Sb1 F1 89.4(2)
F5 Sb1 F1 90.2(2)
F3 Sb1 F2 90.3(2)
F4 Sb1 F2 91.0(2)
F5 Sb1 F2 89.4(2)
F1 Sb1 F2 179.4(3)
F3 Sb1 F6 91.1(2)
F4 Sb1 F6 178.3(3)
F5 Sb1 F6 89.2(3)
F1 Sb1 F6 90.7(2)
F2 Sb1 F6 89.0(2)

loop_
_geom_bond_atom_site_label_1
_geom_bond_atom_site_label_2
_geom_bond_distance
Rh1 C11 2.135(5)
Rh1 C4 2.168(5)
Rh1 C5 2.185(5)
Rh1 C3 2.200(5)
Rh1 C12 2.200(5)
Rh1 C2 2.206(6)
Rh1 C1 2.212(5)
Rh1 C17 2.254(5)
Rh1 P1 2.2600(14)
P1 C17 1.788(5)
P1 C19 1.819(5)
P1 C20 1.823(5)
C1 C5 1.419(7)
C1 C2 1.429(7)
C1 C6 1.493(7)
C2 C3 1.441(7)
C2 C7 1.484(8)
C3 C4 1.427(7)
C3 C8 1.499(7)
C4 C5 1.444(7)
C4 C9 1.505(7)
C5 C10 1.517(7)
C6 H6A 0.9800
C6 H6B 0.9800
C6 H6C 0.9800
C7 H7A 0.9800
C7 H7B 0.9800
C7 H7C 0.9800
C8 H8A 0.9800
C8 H8B 0.9800
C8 H8C 0.9800
C9 H9A 0.9800
C9 H9B 0.9800
C9 H9C 0.9800
C10 H10A 0.9800
C10 H10B 0.9800
C10 H10C 0.9800
C11 C12 1.439(7)
C11 H11A 0.94(2)
C11 H11B 0.94(4)
C12 C13 1.421(7)
C12 C17 1.458(7)
C13 C14 1.360(9)
C13 H13 0.9500
C14 C15 1.382(10)
C14 H14 0.9500
C15 C16 1.374(9)
C15 H15 0.9500
C16 C17 1.467(7)
C16 C18 1.508(9)
C18 H18A 0.9800
C18 H18B 0.9800
C18 H18C 0.9800
C19 H19A 0.9800
C19 H19B 0.9800
C19 H19C 0.9800
C20 C25 1.395(7)
C20 C21 1.421(7)
C21 C22 1.398(7)
C21 C26 1.496(9)
C22 C23 1.346(9)
C22 H22 0.9500
C23 C24 1.389(9)
C23 H23 0.9500
C24 C25 1.401(7)
C24 H24 0.9500
C25 C27 1.498(8)
C26 H26A 0.9800
C26 H26B 0.9800
C26 H26C 0.9800
C27 H27A 0.9800
C27 H27B 0.9800
C27 H27C 0.9800
Sb1 F3 1.835(5)
Sb1 F4 1.851(5)
Sb1 F5 1.860(4)
Sb1 F1 1.860(3)
Sb1 F2 1.865(3)
Sb1 F6 1.869(5)

loop_
_geom_torsion_atom_site_label_1
_geom_torsion_atom_site_label_2
_geom_torsion_atom_site_label_3
_geom_torsion_atom_site_label_4
_geom_torsion
C11 Rh1 P1 C17 70.5(2)
C4 Rh1 P1 C17 -159.0(2)
C5 Rh1 P1 C17 -117.4(2)
C3 Rh1 P1 C17 171.1(3)
C12 Rh1 P1 C17 31.0(2)
C2 Rh1 P1 C17 -69.0(9)
C1 Rh1 P1 C17 -81.4(3)
C11 Rh1 P1 C19 176.1(3)
C4 Rh1 P1 C19 -53.3(3)
C5 Rh1 P1 C19 -11.7(3)
C3 Rh1 P1 C19 -83.3(4)
C12 Rh1 P1 C19 136.7(3)
C2 Rh1 P1 C19 36.7(9)
C1 Rh1 P1 C19 24.3(3)
C17 Rh1 P1 C19 105.7(3)
C11 Rh1 P1 C20 -32.5(3)
C4 Rh1 P1 C20 98.1(3)
C5 Rh1 P1 C20 139.7(2)
C3 Rh1 P1 C20 68.1(3)
C12 Rh1 P1 C20 -71.9(2)
C2 Rh1 P1 C20 -171.9(8)
C1 Rh1 P1 C20 175.7(3)
C17 Rh1 P1 C20 -102.9(3)
C11 Rh1 C1 C5 161.3(3)
C4 Rh1 C1 C5 38.1(3)
C3 Rh1 C1 C5 80.9(3)
C12 Rh1 C1 C5 -157.8(3)
C2 Rh1 C1 C5 118.7(5)
C17 Rh1 C1 C5 -115.9(3)
P1 Rh1 C1 C5 -65.1(3)
C11 Rh1 C1 C2 42.6(5)
C4 Rh1 C1 C2 -80.6(3)
C5 Rh1 C1 C2 -118.7(4)
C3 Rh1 C1 C2 -37.8(3)
C12 Rh1 C1 C2 83.5(4)
C17 Rh1 C1 C2 125.3(3)
P1 Rh1 C1 C2 176.2(3)
C11 Rh1 C1 C6 -77.0(6)
C4 Rh1 C1 C6 159.8(5)
C5 Rh1 C1 C6 121.6(6)
C3 Rh1 C1 C6 -157.5(5)
C12 Rh1 C1 C6 -36.1(5)
C2 Rh1 C1 C6 -119.6(6)
C17 Rh1 C1 C6 5.7(5)
P1 Rh1 C1 C6 56.6(5)
C5 C1 C2 C3 1.2(6)
C6 C1 C2 C3 -178.1(5)
Rh1 C1 C2 C3 61.6(4)
C5 C1 C2 C7 177.1(5)
C6 C1 C2 C7 -2.3(9)
Rh1 C1 C2 C7 -122.6(6)
C5 C1 C2 Rh1 -60.4(4)
C6 C1 C2 Rh1 120.3(5)
C11 Rh1 C2 C1 -152.8(3)
C4 Rh1 C2 C1 80.2(3)
C5 Rh1 C2 C1 36.8(3)
C3 Rh1 C2 C1 117.4(4)
C12 Rh1 C2 C1 -112.0(3)
C17 Rh1 C2 C1 -75.6(3)
P1 Rh1 C2 C1 -15.2(10)
C11 Rh1 C2 C3 89.8(3)
C4 Rh1 C2 C3 -37.2(3)
C5 Rh1 C2 C3 -80.6(3)
C12 Rh1 C2 C3 130.6(3)
C1 Rh1 C2 C3 -117.4(4)
C17 Rh1 C2 C3 167.0(3)
P1 Rh1 C2 C3 -132.6(7)
C11 Rh1 C2 C7 -31.3(5)
C4 Rh1 C2 C7 -158.4(5)
C5 Rh1 C2 C7 158.2(5)
C3 Rh1 C2 C7 -121.1(6)
C12 Rh1 C2 C7 9.5(5)
C1 Rh1 C2 C7 121.5(6)
C17 Rh1 C2 C7 45.9(5)
P1 Rh1 C2 C7 106.2(9)
C1 C2 C3 C4 -1.8(6)
C7 C2 C3 C4 -177.6(5)
Rh1 C2 C3 C4 60.3(4)
C1 C2 C3 C8 174.8(5)
C7 C2 C3 C8 -1.0(9)
Rh1 C2 C3 C8 -123.2(5)
C1 C2 C3 Rh1 -62.0(4)
C7 C2 C3 Rh1 122.1(6)
C11 Rh1 C3 C4 139.9(3)
C5 Rh1 C3 C4 -38.6(3)
C12 Rh1 C3 C4 174.5(3)
C2 Rh1 C3 C4 -118.3(4)
C1 Rh1 C3 C4 -80.8(3)
C17 Rh1 C3 C4 -157.8(6)
P1 Rh1 C3 C4 46.4(4)
C11 Rh1 C3 C2 -101.8(3)
C4 Rh1 C3 C2 118.3(4)
C5 Rh1 C3 C2 79.7(3)
C12 Rh1 C3 C2 -67.2(4)
C1 Rh1 C3 C2 37.4(3)
C17 Rh1 C3 C2 -39.6(8)
P1 Rh1 C3 C2 164.6(3)
C11 Rh1 C3 C8 19.4(5)
C4 Rh1 C3 C8 -120.5(6)
C5 Rh1 C3 C8 -159.1(6)
C12 Rh1 C3 C8 54.1(6)
C2 Rh1 C3 C8 121.3(6)
C1 Rh1 C3 C8 158.7(6)
C17 Rh1 C3 C8 81.7(9)
P1 Rh1 C3 C8 -74.1(6)
C2 C3 C4 C5 1.6(6)
C8 C3 C4 C5 -174.9(5)
Rh1 C3 C4 C5 62.8(4)
C2 C3 C4 C9 174.3(5)
C8 C3 C4 C9 -2.2(9)
Rh1 C3 C4 C9 -124.5(5)
C2 C3 C4 Rh1 -61.2(4)
C8 C3 C4 Rh1 122.3(5)
C11 Rh1 C4 C3 -55.5(4)
C5 Rh1 C4 C3 116.5(4)
C12 Rh1 C4 C3 -17.7(9)
C2 Rh1 C4 C3 37.3(3)
C1 Rh1 C4 C3 79.4(3)
C17 Rh1 C4 C3 165.2(4)
P1 Rh1 C4 C3 -154.9(3)
C11 Rh1 C4 C5 -172.0(3)
C3 Rh1 C4 C5 -116.5(4)
C12 Rh1 C4 C5 -134.2(7)
C2 Rh1 C4 C5 -79.3(3)
C1 Rh1 C4 C5 -37.1(3)
C17 Rh1 C4 C5 48.6(6)
P1 Rh1 C4 C5 88.6(3)
C11 Rh1 C4 C9 66.9(6)
C5 Rh1 C4 C9 -121.1(6)
C3 Rh1 C4 C9 122.3(6)
C12 Rh1 C4 C9 104.6(9)
C2 Rh1 C4 C9 159.6(6)
C1 Rh1 C4 C9 -158.2(6)
C17 Rh1 C4 C9 -72.5(7)
P1 Rh1 C4 C9 -32.5(5)
C2 C1 C5 C4 -0.3(6)
C6 C1 C5 C4 179.1(5)
Rh1 C1 C5 C4 -61.1(4)
C2 C1 C5 C10 -173.5(5)
C6 C1 C5 C10 5.9(9)
Rh1 C1 C5 C10 125.7(6)
C2 C1 C5 Rh1 60.9(4)
C6 C1 C5 Rh1 -119.8(5)
C3 C4 C5 C1 -0.8(6)
C9 C4 C5 C1 -173.6(5)
Rh1 C4 C5 C1 62.5(4)
C3 C4 C5 C10 172.5(5)
C9 C4 C5 C10 -0.3(9)
Rh1 C4 C5 C10 -124.2(5)
C3 C4 C5 Rh1 -63.4(4)
C9 C4 C5 Rh1 123.8(5)
C11 Rh1 C5 C1 -86.7(10)
C4 Rh1 C5 C1 -117.6(4)
C3 Rh1 C5 C1 -79.6(3)
C12 Rh1 C5 C1 41.9(5)
C2 Rh1 C5 C1 -36.8(3)
C17 Rh1 C5 C1 83.7(3)
P1 Rh1 C5 C1 134.1(3)
C11 Rh1 C5 C4 30.9(11)
C3 Rh1 C5 C4 38.0(3)
C12 Rh1 C5 C4 159.6(4)
C2 Rh1 C5 C4 80.8(3)
C1 Rh1 C5 C4 117.6(4)
C17 Rh1 C5 C4 -158.7(3)
P1 Rh1 C5 C4 -108.3(3)
C11 Rh1 C5 C10 150.8(9)
C4 Rh1 C5 C10 119.8(6)
C3 Rh1 C5 C10 157.8(5)
C12 Rh1 C5 C10 -80.6(6)
C2 Rh1 C5 C10 -159.4(5)
C1 Rh1 C5 C10 -122.5(6)
C17 Rh1 C5 C10 -38.8(5)
P1 Rh1 C5 C10 11.5(5)
C4 Rh1 C11 C12 166.1(3)
C5 Rh1 C11 C12 140.9(9)
C3 Rh1 C11 C12 134.4(3)
C2 Rh1 C11 C12 94.7(3)
C1 Rh1 C11 C12 68.8(4)
C17 Rh1 C11 C12 -30.4(3)
P1 Rh1 C11 C12 -77.8(3)
Rh1 C11 C12 C13 -115.0(5)
Rh1 C11 C12 C17 55.4(4)
C11 Rh1 C12 C13 115.1(6)
C4 Rh1 C12 C13 67.3(10)
C5 Rh1 C12 C13 -50.0(7)
C3 Rh1 C12 C13 53.5(5)
C2 Rh1 C12 C13 16.8(5)
C1 Rh1 C12 C13 -22.7(5)
C17 Rh1 C12 C13 -114.6(6)
P1 Rh1 C12 C13 -151.9(5)
C4 Rh1 C12 C11 -47.8(9)
C5 Rh1 C12 C11 -165.1(4)
C3 Rh1 C12 C11 -61.7(4)
C2 Rh1 C12 C11 -98.3(3)
C1 Rh1 C12 C11 -137.9(3)
C17 Rh1 C12 C11 130.3(4)
P1 Rh1 C12 C11 92.9(3)
C11 Rh1 C12 C17 -130.3(4)
C4 Rh1 C12 C17 -178.1(7)
C5 Rh1 C12 C17 64.6(5)
C3 Rh1 C12 C17 168.1(3)
C2 Rh1 C12 C17 131.4(3)
C1 Rh1 C12 C17 91.9(3)
P1 Rh1 C12 C17 -37.3(2)
C11 C12 C13 C14 171.8(5)
C17 C12 C13 C14 1.6(8)
Rh1 C12 C13 C14 89.0(6)
C12 C13 C14 C15 0.1(9)
C13 C14 C15 C16 -1.0(11)
C14 C15 C16 C17 0.0(10)
C14 C15 C16 C18 -179.4(6)
C13 C12 C17 C16 -2.4(7)
C11 C12 C17 C16 -173.1(5)
Rh1 C12 C17 C16 -120.0(5)
C13 C12 C17 P1 170.2(4)
C11 C12 C17 P1 -0.5(6)
Rh1 C12 C17 P1 52.6(3)
C13 C12 C17 Rh1 117.6(5)
C11 C12 C17 Rh1 -53.1(4)
C15 C16 C17 C12 1.7(8)
C18 C16 C17 C12 -179.0(5)
C15 C16 C17 P1 -169.3(5)
C18 C16 C17 P1 10.0(9)
C15 C16 C17 Rh1 -81.0(7)
C18 C16 C17 Rh1 98.3(6)
C19 P1 C17 C12 -169.1(4)
C20 P1 C17 C12 69.2(4)
Rh1 P1 C17 C12 -53.7(3)
C19 P1 C17 C16 2.3(6)
C20 P1 C17 C16 -119.4(5)
Rh1 P1 C17 C16 117.7(5)
C19 P1 C17 Rh1 -115.4(2)
C20 P1 C17 Rh1 122.9(2)
C11 Rh1 C17 C12 30.8(3)
C4 Rh1 C17 C12 178.9(4)
C5 Rh1 C17 C12 -147.1(3)
C3 Rh1 C17 C12 -36.1(8)
C2 Rh1 C17 C12 -66.4(3)
C1 Rh1 C17 C12 -106.1(3)
P1 Rh1 C17 C12 126.6(3)
C11 Rh1 C17 C16 140.3(5)
C4 Rh1 C17 C16 -71.7(7)
C5 Rh1 C17 C16 -37.6(5)
C3 Rh1 C17 C16 73.3(9)
C12 Rh1 C17 C16 109.4(5)
C2 Rh1 C17 C16 43.0(5)
C1 Rh1 C17 C16 3.3(5)
P1 Rh1 C17 C16 -123.9(5)
C11 Rh1 C17 P1 -95.8(2)
C4 Rh1 C17 P1 52.2(5)
C5 Rh1 C17 P1 86.3(2)
C3 Rh1 C17 P1 -162.8(6)
C12 Rh1 C17 P1 -126.6(3)
C2 Rh1 C17 P1 166.95(19)
C1 Rh1 C17 P1 127.21(18)
C17 P1 C20 C25 44.3(5)
C19 P1 C20 C25 -82.6(4)
Rh1 P1 C20 C25 122.5(4)
C17 P1 C20 C21 -137.0(4)
C19 P1 C20 C21 96.2(4)
Rh1 P1 C20 C21 -58.8(4)
C25 C20 C21 C22 -2.5(7)
P1 C20 C21 C22 178.7(4)
C25 C20 C21 C26 176.8(5)
P1 C20 C21 C26 -1.9(7)
C20 C21 C22 C23 -0.6(8)
C26 C21 C22 C23 180.0(5)
C21 C22 C23 C24 2.9(9)
C22 C23 C24 C25 -2.0(9)
C21 C20 C25 C24 3.3(7)
P1 C20 C25 C24 -178.0(4)
C21 C20 C25 C27 -174.8(5)
P1 C20 C25 C27 3.9(7)
C23 C24 C25 C20 -1.1(8)
C23 C24 C25 C27 177.2(5)
